data_4081956
loop_
_publ_author_name
'Klosin, Jerzy'
'Fontaine, Philip P.'
'Figueroa, Ruth'
'McCann, Scott D.'
'Mort, Darrek'

_publ_section_title
;
 Preparation of New Olefin Polymerization Precatalysts by Facile
 Derivatization of Imino--Enamido ZrMe3and HfMe3Complexes
;
_journal_issue 21
_journal_name_full Organometallics
_journal_page_first 6488
_journal_paper_doi 10.1021/om4008339
_journal_volume 32
_journal_year 2013
_chemical_formula_sum 'C54 H82 N5 Zr'
_chemical_formula_weight 892.47
_space_group_IT_number 14
_symmetry_cell_setting monoclinic
_symmetry_space_group_name_Hall '-P 2ybc'
_symmetry_space_group_name_H-M 'P 1 21/c 1'
_atom_sites_solution_hydrogens geom
_atom_sites_solution_primary direct
_atom_sites_solution_secondary difmap
_audit_creation_method SHELXL-97
_audit_update_record
;
2013-02-24 # Formatted by publCIF
;
_cell_angle_alpha 90.00
_cell_angle_beta 94.966(2)
_cell_angle_gamma 90.00
_cell_formula_units_Z 4
_cell_length_a 14.7725(15)
_cell_length_b 18.0537(18)
_cell_length_c 19.3363(19)
_cell_measurement_reflns_used 9072
_cell_measurement_temperature 99(2)
_cell_measurement_theta_max 29.55
_cell_measurement_theta_min 2.26
_cell_volume 5137.6(9)
_computing_cell_refinement 'Bruker APEX2'
_computing_data_collection 'Bruker APEX2'
_computing_data_reduction 'Bruker SAINT'
_computing_molecular_graphics 'Bruker SHELXTL'
_computing_publication_material 'Bruker SHELXTL'
_computing_structure_refinement 'Bruker SHELXTL'
_computing_structure_solution 'Bruker SHELXTL'
_diffrn_ambient_temperature 100(2)
_diffrn_measured_fraction_theta_full 0.996
_diffrn_measured_fraction_theta_max 0.996
_diffrn_measurement_device_type 'Bruker APEX-II CCD'
_diffrn_measurement_method '\w scans'
_diffrn_radiation_monochromator graphite
_diffrn_radiation_source 'fine-focus sealed tube'
_diffrn_radiation_type MoK\a
_diffrn_radiation_wavelength 0.71073
_diffrn_reflns_av_R_equivalents 0.0427
_diffrn_reflns_av_sigmaI/netI 0.0472
_diffrn_reflns_limit_h_max 19
_diffrn_reflns_limit_h_min -19
_diffrn_reflns_limit_k_max 23
_diffrn_reflns_limit_k_min -23
_diffrn_reflns_limit_l_max 25
_diffrn_reflns_limit_l_min -19
_diffrn_reflns_number 36721
_diffrn_reflns_theta_full 27.50
_diffrn_reflns_theta_max 27.50
_diffrn_reflns_theta_min 1.55
_exptl_absorpt_coefficient_mu 0.252
_exptl_absorpt_correction_T_max 0.9892
_exptl_absorpt_correction_T_min 0.9522
_exptl_absorpt_correction_type numerical
_exptl_absorpt_process_details 'based on measured indexed crystal faces, Bruker SHELXTL  v6.12 (Bruker 2007)'
_exptl_crystal_colour yellow
_exptl_crystal_density_diffrn 1.154
_exptl_crystal_density_method 'not measured'
_exptl_crystal_description plates
_exptl_crystal_F_000 1924
_exptl_crystal_size_max 0.20
_exptl_crystal_size_mid 0.19
_exptl_crystal_size_min 0.04
_refine_diff_density_max 0.480
_refine_diff_density_min -0.381
_refine_diff_density_rms 0.059
_refine_ls_extinction_method none
_refine_ls_goodness_of_fit_ref 1.013
_refine_ls_hydrogen_treatment mixed
_refine_ls_matrix_type full
_refine_ls_number_parameters 556
_refine_ls_number_reflns 11746
_refine_ls_number_restraints 0
_refine_ls_restrained_S_all 1.013
_refine_ls_R_factor_all 0.0577
_refine_ls_R_factor_gt 0.0375
_refine_ls_shift/su_max 0.001
_refine_ls_shift/su_mean 0.000
_refine_ls_structure_factor_coef Fsqd
_refine_ls_weighting_details 'calc w=1/[\s^2^(Fo^2^)+(0.0363P)^2^+2.6870P] where P=(Fo^2^+2Fc^2^)/3'
_refine_ls_weighting_scheme calc
_refine_ls_wR_factor_gt 0.0817
_refine_ls_wR_factor_ref 0.0905
_reflns_number_gt 9009
_reflns_number_total 11746
_reflns_threshold_expression I>2\s(I)
_cod_data_source_file om4008339_si_001.cif
_cod_data_source_block 11
_cod_original_sg_symbol_H-M P21/c
_cod_database_code 4081956

loop_
_symmetry_equiv_pos_as_xyz
'x, y, z'
'-x, y+1/2, -z+1/2'
'-x, -y, -z'
'x, -y-1/2, z-1/2'

loop_
_atom_site_label
_atom_site_type_symbol
_atom_site_fract_x
_atom_site_fract_y
_atom_site_fract_z
_atom_site_U_iso_or_equiv
_atom_site_adp_type
_atom_site_occupancy
_atom_site_symmetry_multiplicity
_atom_site_calc_flag
_atom_site_refinement_flags
_atom_site_disorder_assembly
_atom_site_disorder_group
Zr1 Zr 0.207174(11) 0.426620(9) 0.191380(10) 0.01474(5) Uani 1 1 d . . .
N1 N 0.34708(10) 0.36396(8) 0.20208(9) 0.0180(3) Uani 1 1 d . . .
N2 N 0.31004(10) 0.49062(8) 0.25720(8) 0.0164(3) Uani 1 1 d . . .
N3 N 0.13109(10) 0.34087(8) 0.21246(9) 0.0177(3) Uani 1 1 d . . .
N4 N 0.09778(10) 0.21431(8) 0.23932(9) 0.0172(3) Uani 1 1 d . . .
N5 N -0.01859(10) 0.28819(8) 0.21928(9) 0.0178(3) Uani 1 1 d . . .
C1 C 0.40881(12) 0.38589(10) 0.24847(10) 0.0176(4) Uani 1 1 d . . .
C2 C 0.49458(13) 0.34377(12) 0.27174(12) 0.0261(5) Uani 1 1 d . . .
H2A H 0.5410 0.3534 0.2389 0.031 Uiso 1 1 calc R . .
H2B H 0.4814 0.2900 0.2710 0.031 Uiso 1 1 calc R . .
C3 C 0.53209(14) 0.36615(12) 0.34447(12) 0.0287(5) Uani 1 1 d . . .
H3A H 0.4887 0.3518 0.3783 0.034 Uiso 1 1 calc R . .
H3B H 0.5902 0.3401 0.3569 0.034 Uiso 1 1 calc R . .
C4 C 0.54740(14) 0.44915(12) 0.34739(13) 0.0287(5) Uani 1 1 d . . .
H4A H 0.5657 0.4642 0.3958 0.034 Uiso 1 1 calc R . .
H4B H 0.5972 0.4624 0.3186 0.034 Uiso 1 1 calc R . .
C5 C 0.46229(12) 0.49000(11) 0.32137(11) 0.0216(4) Uani 1 1 d . . .
H5A H 0.4561 0.5401 0.3352 0.026 Uiso 1 1 calc R . .
C6 C 0.39396(12) 0.45938(10) 0.27931(10) 0.0172(4) Uani 1 1 d . . .
C7 C 0.35864(13) 0.29423(10) 0.16425(11) 0.0223(4) Uani 1 1 d . . .
H7A H 0.2988 0.2784 0.1421 0.027 Uiso 1 1 calc R . .
H7B H 0.3802 0.2554 0.1979 0.027 Uiso 1 1 calc R . .
C8 C 0.42575(14) 0.30042(11) 0.10842(11) 0.0257(5) Uani 1 1 d . . .
H8A H 0.3995 0.3330 0.0706 0.031 Uiso 1 1 calc R . .
H8B H 0.4826 0.3237 0.1289 0.031 Uiso 1 1 calc R . .
C9 C 0.44791(16) 0.22549(12) 0.07819(13) 0.0328(5) Uani 1 1 d . . .
H9A H 0.3912 0.2027 0.0570 0.039 Uiso 1 1 calc R . .
H9B H 0.4729 0.1927 0.1162 0.039 Uiso 1 1 calc R . .
C10 C 0.51600(16) 0.23094(15) 0.02365(13) 0.0383(6) Uani 1 1 d . . .
H10A H 0.5283 0.1813 0.0062 0.057 Uiso 1 1 calc R . .
H10B H 0.5726 0.2528 0.0445 0.057 Uiso 1 1 calc R . .
H10C H 0.4909 0.2622 -0.0148 0.057 Uiso 1 1 calc R . .
C11 C 0.29988(11) 0.56525(10) 0.28180(10) 0.0170(4) Uani 1 1 d . . .
C12 C 0.31208(12) 0.62510(10) 0.23657(11) 0.0189(4) Uani 1 1 d . . .
C13 C 0.30669(13) 0.69709(11) 0.26175(12) 0.0233(4) Uani 1 1 d . . .
H13A H 0.3153 0.7376 0.2316 0.028 Uiso 1 1 calc R . .
C14 C 0.28909(13) 0.71093(12) 0.32938(12) 0.0280(5) Uani 1 1 d . . .
H14A H 0.2865 0.7604 0.3458 0.034 Uiso 1 1 calc R . .
C15 C 0.27528(13) 0.65223(12) 0.37299(12) 0.0274(5) Uani 1 1 d . . .
H15A H 0.2621 0.6619 0.4194 0.033 Uiso 1 1 calc R . .
C16 C 0.28029(12) 0.57891(11) 0.35041(11) 0.0218(4) Uani 1 1 d . . .
C17 C 0.33299(13) 0.61320(11) 0.16152(11) 0.0214(4) Uani 1 1 d . . .
H17A H 0.3230 0.5595 0.1507 0.026 Uiso 1 1 calc R . .
C18 C 0.27124(17) 0.65704(16) 0.10958(13) 0.0454(7) Uani 1 1 d . . .
H18A H 0.2833 0.6429 0.0623 0.068 Uiso 1 1 calc R . .
H18B H 0.2829 0.7101 0.1163 0.068 Uiso 1 1 calc R . .
H18C H 0.2077 0.6464 0.1167 0.068 Uiso 1 1 calc R . .
C19 C 0.43226(15) 0.63018(16) 0.15246(13) 0.0407(6) Uani 1 1 d . . .
H19A H 0.4445 0.6207 0.1042 0.061 Uiso 1 1 calc R . .
H19B H 0.4713 0.5985 0.1835 0.061 Uiso 1 1 calc R . .
H19C H 0.4449 0.6823 0.1638 0.061 Uiso 1 1 calc R . .
C20 C 0.26252(15) 0.51601(13) 0.39983(11) 0.0292(5) Uani 1 1 d . . .
H20A H 0.2735 0.4682 0.3757 0.035 Uiso 1 1 calc R . .
C21 C 0.16296(16) 0.51718(17) 0.41675(14) 0.0465(7) Uani 1 1 d . . .
H21A H 0.1231 0.5158 0.3735 0.070 Uiso 1 1 calc R . .
H21B H 0.1513 0.5626 0.4423 0.070 Uiso 1 1 calc R . .
H21C H 0.1509 0.4740 0.4452 0.070 Uiso 1 1 calc R . .
C22 C 0.32574(16) 0.51841(15) 0.46696(12) 0.0384(6) Uani 1 1 d . . .
H22A H 0.3891 0.5188 0.4556 0.058 Uiso 1 1 calc R . .
H22B H 0.3151 0.4747 0.4952 0.058 Uiso 1 1 calc R . .
H22C H 0.3134 0.5633 0.4931 0.058 Uiso 1 1 calc R . .
C23 C 0.21551(14) 0.43483(12) 0.07537(11) 0.0273(5) Uani 1 1 d . . .
H23D H 0.1617 0.4607 0.0542 0.041 Uiso 0.50 1 calc PR A 1
H23E H 0.2182 0.3850 0.0556 0.041 Uiso 0.50 1 calc PR A 1
H23F H 0.2703 0.4624 0.0660 0.041 Uiso 0.50 1 calc PR A 1
H23A H 0.1882 0.4816 0.0584 0.041 Uiso 0.50 1 calc PR A 2
H23B H 0.1826 0.3933 0.0523 0.041 Uiso 0.50 1 calc PR A 2
H23C H 0.2793 0.4332 0.0652 0.041 Uiso 0.50 1 calc PR A 2
C24 C 0.10838(14) 0.52137(11) 0.20453(13) 0.0302(5) Uani 1 1 d . . .
H24D H 0.0480 0.5077 0.1834 0.045 Uiso 0.50 1 calc PR B 1
H24E H 0.1296 0.5659 0.1818 0.045 Uiso 0.50 1 calc PR B 1
H24F H 0.1051 0.5313 0.2541 0.045 Uiso 0.50 1 calc PR B 1
H24A H 0.0554 0.5159 0.1708 0.045 Uiso 0.50 1 calc PR B 2
H24B H 0.1385 0.5686 0.1968 0.045 Uiso 0.50 1 calc PR B 2
H24C H 0.0888 0.5203 0.2517 0.045 Uiso 0.50 1 calc PR B 2
C25 C 0.07598(12) 0.28730(10) 0.22267(10) 0.0159(4) Uani 1 1 d . . .
C26 C 0.01922(12) 0.17257(11) 0.24493(11) 0.0203(4) Uani 1 1 d . . .
H26A H 0.0168 0.1212 0.2554 0.024 Uiso 1 1 calc R . .
C27 C -0.05181(13) 0.21779(10) 0.23297(11) 0.0200(4) Uani 1 1 d . . .
H27A H -0.1139 0.2045 0.2336 0.024 Uiso 1 1 calc R . .
C28 C 0.18525(12) 0.18164(10) 0.23480(10) 0.0157(4) Uani 1 1 d . . .
C29 C 0.20149(12) 0.14589(10) 0.17284(10) 0.0170(4) Uani 1 1 d . . .
C30 C 0.28461(13) 0.10870(10) 0.17120(10) 0.0189(4) Uani 1 1 d . . .
H30A H 0.2977 0.0830 0.1304 0.023 Uiso 1 1 calc R . .
C31 C 0.34777(13) 0.10893(11) 0.22835(11) 0.0203(4) Uani 1 1 d . . .
H31A H 0.4034 0.0829 0.2266 0.024 Uiso 1 1 calc R . .
C32 C 0.33039(12) 0.14689(10) 0.28813(10) 0.0182(4) Uani 1 1 d . . .
H32A H 0.3750 0.1475 0.3266 0.022 Uiso 1 1 calc R . .
C33 C 0.24849(12) 0.18414(10) 0.29258(10) 0.0164(4) Uani 1 1 d . . .
C34 C 0.13233(13) 0.14779(11) 0.10969(10) 0.0217(4) Uani 1 1 d . . .
H34A H 0.0819 0.1816 0.1206 0.026 Uiso 1 1 calc R . .
C35 C 0.17377(18) 0.17861(15) 0.04605(12) 0.0423(7) Uani 1 1 d . . .
H35A H 0.1272 0.1803 0.0067 0.063 Uiso 1 1 calc R . .
H35B H 0.2239 0.1466 0.0344 0.063 Uiso 1 1 calc R . .
H35C H 0.1968 0.2287 0.0561 0.063 Uiso 1 1 calc R . .
C36 C 0.09158(16) 0.07155(12) 0.09387(12) 0.0326(5) Uani 1 1 d . . .
H36A H 0.0445 0.0753 0.0551 0.049 Uiso 1 1 calc R . .
H36B H 0.0646 0.0526 0.1349 0.049 Uiso 1 1 calc R . .
H36C H 0.1394 0.0377 0.0814 0.049 Uiso 1 1 calc R . .
C37 C 0.22745(13) 0.22293(11) 0.35905(10) 0.0208(4) Uani 1 1 d . . .
H37A H 0.1713 0.2530 0.3477 0.025 Uiso 1 1 calc R . .
C38 C 0.3005(2) 0.2756(2) 0.38548(18) 0.0758(12) Uani 1 1 d . . .
H38A H 0.2805 0.3033 0.4250 0.114 Uiso 1 1 calc R . .
H38B H 0.3130 0.3103 0.3485 0.114 Uiso 1 1 calc R . .
H38C H 0.3558 0.2479 0.4002 0.114 Uiso 1 1 calc R . .
C39 C 0.2059(4) 0.16834(18) 0.41251(19) 0.134(2) Uani 1 1 d . . .
H39A H 0.1797 0.1940 0.4507 0.201 Uiso 1 1 calc R . .
H39B H 0.2617 0.1428 0.4303 0.201 Uiso 1 1 calc R . .
H39C H 0.1622 0.1321 0.3919 0.201 Uiso 1 1 calc R . .
C40 C -0.07369(12) 0.35336(10) 0.20773(11) 0.0206(4) Uani 1 1 d . . .
C41 C -0.08344(13) 0.38372(11) 0.14088(12) 0.0238(4) Uani 1 1 d . . .
C42 C -0.13606(14) 0.44829(12) 0.13222(14) 0.0327(5) Uani 1 1 d . . .
H42A H -0.1435 0.4715 0.0880 0.039 Uiso 1 1 calc R . .
C43 C -0.17708(15) 0.47838(12) 0.18719(14) 0.0367(6) Uani 1 1 d . . .
H43A H -0.2114 0.5227 0.1804 0.044 Uiso 1 1 calc R . .
C44 C -0.16927(14) 0.44548(12) 0.25169(13) 0.0319(5) Uani 1 1 d . . .
H44A H -0.2000 0.4663 0.2882 0.038 Uiso 1 1 calc R . .
C45 C -0.11675(13) 0.38195(11) 0.26391(12) 0.0240(4) Uani 1 1 d . . .
C46 C -0.04181(14) 0.34680(12) 0.08050(11) 0.0267(5) Uani 1 1 d . . .
H46A H 0.0206 0.3300 0.0978 0.032 Uiso 1 1 calc R . .
C47 C -0.03211(17) 0.39836(15) 0.01895(13) 0.0412(6) Uani 1 1 d . . .
H47A H 0.0019 0.4427 0.0349 0.062 Uiso 1 1 calc R . .
H47B H -0.0925 0.4128 -0.0015 0.062 Uiso 1 1 calc R . .
H47C H 0.0006 0.3727 -0.0160 0.062 Uiso 1 1 calc R . .
C48 C -0.09637(16) 0.27754(13) 0.05569(13) 0.0352(5) Uani 1 1 d . . .
H48A H -0.0993 0.2430 0.0946 0.053 Uiso 1 1 calc R . .
H48B H -0.0665 0.2534 0.0184 0.053 Uiso 1 1 calc R . .
H48C H -0.1581 0.2922 0.0383 0.053 Uiso 1 1 calc R . .
C49 C -0.10446(14) 0.34640(12) 0.33556(12) 0.0279(5) Uani 1 1 d . . .
H49A H -0.1029 0.2916 0.3284 0.033 Uiso 1 1 calc R . .
C50 C -0.01293(15) 0.36862(14) 0.37355(12) 0.0338(5) Uani 1 1 d . . .
H50A H -0.0034 0.3410 0.4172 0.051 Uiso 1 1 calc R . .
H50B H -0.0131 0.4218 0.3835 0.051 Uiso 1 1 calc R . .
H50C H 0.0361 0.3572 0.3442 0.051 Uiso 1 1 calc R . .
C51 C -0.18180(15) 0.36246(13) 0.38095(13) 0.0359(6) Uani 1 1 d . . .
H51A H -0.2400 0.3502 0.3553 0.054 Uiso 1 1 calc R . .
H51B H -0.1811 0.4151 0.3935 0.054 Uiso 1 1 calc R . .
H51C H -0.1739 0.3324 0.4232 0.054 Uiso 1 1 calc R . .
C52 C 0.55104(15) 0.50734(15) 0.00237(14) 0.0394(6) Uani 1 1 d . . .
H52A H 0.5719 0.5050 -0.0449 0.047 Uiso 1 1 calc R . .
H52B H 0.5627 0.5581 0.0203 0.047 Uiso 1 1 calc R . .
C53 C 0.60637(17) 0.45313(15) 0.04865(14) 0.0420(6) Uani 1 1 d . . .
H53A H 0.5905 0.4021 0.0332 0.050 Uiso 1 1 calc R . .
H53B H 0.6716 0.4608 0.0427 0.050 Uiso 1 1 calc R . .
C54 C 0.59216(19) 0.45998(15) 0.12499(14) 0.0457(7) Uani 1 1 d . . .
H54A H 0.6300 0.4234 0.1515 0.069 Uiso 1 1 calc R . .
H54B H 0.5281 0.4510 0.1317 0.069 Uiso 1 1 calc R . .
H54C H 0.6092 0.5099 0.1412 0.069 Uiso 1 1 calc R . .

loop_
_atom_site_aniso_label
_atom_site_aniso_U_11
_atom_site_aniso_U_22
_atom_site_aniso_U_33
_atom_site_aniso_U_23
_atom_site_aniso_U_13
_atom_site_aniso_U_12
Zr1 0.01311(8) 0.01166(8) 0.01905(10) -0.00011(8) -0.00093(6) -0.00077(7)
N1 0.0168(8) 0.0144(8) 0.0231(9) 0.0022(7) 0.0037(7) -0.0009(6)
N2 0.0154(7) 0.0131(8) 0.0205(9) 0.0005(6) -0.0002(6) -0.0007(6)
N3 0.0151(7) 0.0146(8) 0.0234(9) 0.0007(7) 0.0010(6) 0.0010(6)
N4 0.0132(7) 0.0137(7) 0.0249(9) 0.0021(7) 0.0033(6) 0.0005(6)
N5 0.0133(7) 0.0144(8) 0.0256(9) 0.0005(7) 0.0005(6) -0.0003(6)
C1 0.0156(9) 0.0163(9) 0.0213(11) 0.0072(8) 0.0041(8) -0.0002(7)
C2 0.0191(10) 0.0241(11) 0.0348(13) 0.0069(9) 0.0001(9) 0.0049(8)
C3 0.0181(10) 0.0297(11) 0.0372(14) 0.0131(10) -0.0044(9) 0.0004(8)
C4 0.0188(10) 0.0295(11) 0.0362(13) 0.0075(10) -0.0074(9) -0.0030(8)
C5 0.0174(9) 0.0218(10) 0.0253(11) 0.0041(8) -0.0003(8) -0.0031(8)
C6 0.0149(9) 0.0189(9) 0.0179(10) 0.0062(8) 0.0017(7) -0.0009(7)
C7 0.0211(10) 0.0144(9) 0.0317(12) -0.0013(8) 0.0044(8) 0.0004(7)
C8 0.0261(10) 0.0230(11) 0.0285(12) -0.0008(9) 0.0058(9) -0.0001(8)
C9 0.0361(12) 0.0281(12) 0.0351(14) -0.0076(10) 0.0079(10) -0.0003(10)
C10 0.0369(13) 0.0474(15) 0.0310(14) -0.0074(11) 0.0066(10) 0.0074(11)
C11 0.0103(8) 0.0165(9) 0.0236(10) -0.0014(8) -0.0020(7) -0.0022(7)
C12 0.0126(8) 0.0181(9) 0.0253(11) -0.0008(8) -0.0025(8) -0.0012(7)
C13 0.0191(9) 0.0166(10) 0.0333(13) -0.0001(9) -0.0032(9) -0.0015(7)
C14 0.0226(10) 0.0206(10) 0.0399(14) -0.0108(9) -0.0030(9) 0.0002(8)
C15 0.0203(10) 0.0341(12) 0.0271(12) -0.0114(10) -0.0023(9) -0.0006(9)
C16 0.0161(9) 0.0270(10) 0.0218(11) -0.0020(9) -0.0010(8) -0.0019(8)
C17 0.0209(9) 0.0185(10) 0.0245(11) 0.0030(8) 0.0001(8) -0.0033(8)
C18 0.0420(14) 0.0636(18) 0.0290(14) 0.0052(13) -0.0070(11) 0.0188(13)
C19 0.0266(12) 0.0628(17) 0.0332(14) -0.0055(12) 0.0054(10) -0.0087(11)
C20 0.0332(12) 0.0329(12) 0.0218(12) -0.0016(9) 0.0039(9) -0.0056(9)
C21 0.0331(13) 0.0686(19) 0.0380(16) 0.0108(14) 0.0031(11) -0.0166(13)
C22 0.0360(13) 0.0510(15) 0.0274(13) 0.0061(11) -0.0013(10) -0.0048(11)
C23 0.0252(10) 0.0318(12) 0.0244(12) 0.0023(9) -0.0003(9) -0.0043(9)
C24 0.0199(10) 0.0207(10) 0.0491(15) -0.0097(10) -0.0025(10) 0.0007(8)
C25 0.0140(8) 0.0148(9) 0.0188(10) -0.0009(7) 0.0007(7) 0.0017(7)
C26 0.0192(9) 0.0144(9) 0.0278(12) 0.0024(8) 0.0045(8) -0.0035(7)
C27 0.0172(9) 0.0170(9) 0.0261(11) 0.0009(8) 0.0036(8) -0.0033(7)
C28 0.0135(8) 0.0122(8) 0.0216(10) 0.0038(7) 0.0033(7) 0.0012(7)
C29 0.0198(9) 0.0129(9) 0.0182(10) 0.0038(7) 0.0008(8) -0.0019(7)
C30 0.0237(10) 0.0155(9) 0.0183(10) -0.0013(8) 0.0060(8) 0.0010(7)
C31 0.0181(9) 0.0179(9) 0.0255(11) 0.0006(8) 0.0047(8) 0.0043(7)
C32 0.0163(9) 0.0185(9) 0.0191(10) 0.0017(8) -0.0027(8) 0.0001(7)
C33 0.0185(9) 0.0129(9) 0.0182(10) 0.0024(7) 0.0043(8) -0.0031(7)
C34 0.0232(10) 0.0214(10) 0.0199(11) 0.0009(8) -0.0018(8) -0.0003(8)
C35 0.0489(15) 0.0504(16) 0.0249(13) 0.0155(11) -0.0116(11) -0.0225(12)
C36 0.0354(12) 0.0308(12) 0.0299(13) 0.0025(10) -0.0068(10) -0.0116(10)
C37 0.0230(10) 0.0211(10) 0.0188(11) -0.0040(8) 0.0044(8) -0.0005(8)
C38 0.0509(18) 0.112(3) 0.069(2) -0.065(2) 0.0271(16) -0.0385(19)
C39 0.323(7) 0.0338(17) 0.063(3) -0.0110(17) 0.122(4) -0.025(3)
C40 0.0125(8) 0.0138(9) 0.0346(12) 0.0000(8) -0.0028(8) 0.0017(7)
C41 0.0164(9) 0.0187(10) 0.0353(13) 0.0026(9) -0.0038(9) -0.0025(7)
C42 0.0245(11) 0.0263(11) 0.0454(15) 0.0097(10) -0.0081(10) 0.0007(9)
C43 0.0274(11) 0.0218(11) 0.0593(18) -0.0004(11) -0.0051(11) 0.0091(9)
C44 0.0252(11) 0.0241(11) 0.0457(15) -0.0079(10) 0.0002(10) 0.0056(9)
C45 0.0161(9) 0.0204(10) 0.0350(13) -0.0045(9) -0.0012(8) 0.0001(7)
C46 0.0212(10) 0.0288(11) 0.0288(12) 0.0082(9) -0.0053(9) -0.0023(8)
C47 0.0362(13) 0.0465(15) 0.0399(15) 0.0194(12) -0.0022(11) -0.0036(11)
C48 0.0387(13) 0.0351(13) 0.0316(14) -0.0032(10) 0.0016(10) -0.0065(10)
C49 0.0259(11) 0.0248(11) 0.0334(13) -0.0059(9) 0.0045(9) 0.0013(9)
C50 0.0280(11) 0.0408(13) 0.0321(14) -0.0028(11) -0.0007(10) 0.0016(10)
C51 0.0313(12) 0.0314(13) 0.0463(16) -0.0094(11) 0.0104(11) -0.0027(10)
C52 0.0377(13) 0.0438(14) 0.0370(15) 0.0008(12) 0.0050(11) -0.0126(11)
C53 0.0358(13) 0.0467(15) 0.0438(16) -0.0022(12) 0.0046(12) -0.0060(11)
C54 0.0479(15) 0.0435(15) 0.0451(17) -0.0030(13) 0.0008(13) -0.0123(12)

loop_
_atom_type_symbol
_atom_type_description
_atom_type_scat_dispersion_real
_atom_type_scat_dispersion_imag
_atom_type_scat_source
C C 0.0033 0.0016 'International Tables Vol C Tables 4.2.6.8 and 6.1.1.4'
H H 0.0000 0.0000 'International Tables Vol C Tables 4.2.6.8 and 6.1.1.4'
N N 0.0061 0.0033 'International Tables Vol C Tables 4.2.6.8 and 6.1.1.4'
Zr Zr -2.9673 0.5597 'International Tables Vol C Tables 4.2.6.8 and 6.1.1.4'

loop_
_geom_angle_atom_site_label_1
_geom_angle_atom_site_label_2
_geom_angle_atom_site_label_3
_geom_angle
_geom_angle_site_symmetry_1
_geom_angle_site_symmetry_3
N3 Zr1 N2 131.51(6) . .
N3 Zr1 C23 109.67(7) . .
N2 Zr1 C23 116.17(7) . .
N3 Zr1 C24 100.60(7) . .
N2 Zr1 C24 87.62(7) . .
C23 Zr1 C24 98.74(9) . .
N3 Zr1 N1 96.68(6) . .
N2 Zr1 N1 69.32(6) . .
C23 Zr1 N1 89.77(7) . .
C24 Zr1 N1 156.82(7) . .
C1 N1 C7 120.27(16) . .
C1 N1 Zr1 118.61(13) . .
C7 N1 Zr1 120.44(12) . .
C6 N2 C11 113.08(15) . .
C6 N2 Zr1 120.74(12) . .
C11 N2 Zr1 126.17(11) . .
C25 N3 Zr1 175.10(14) . .
C25 N4 C26 110.66(15) . .
C25 N4 C28 124.77(15) . .
C26 N4 C28 122.95(15) . .
C25 N5 C27 110.38(15) . .
C25 N5 C40 124.68(15) . .
C27 N5 C40 124.83(15) . .
N1 C1 C6 115.90(16) . .
N1 C1 C2 125.33(18) . .
C6 C1 C2 118.75(17) . .
C1 C2 C3 111.73(17) . .
C1 C2 H2A 109.3 . .
C3 C2 H2A 109.3 . .
C1 C2 H2B 109.3 . .
C3 C2 H2B 109.3 . .
H2A C2 H2B 107.9 . .
C4 C3 C2 109.77(18) . .
C4 C3 H3A 109.7 . .
C2 C3 H3A 109.7 . .
C4 C3 H3B 109.7 . .
C2 C3 H3B 109.7 . .
H3A C3 H3B 108.2 . .
C5 C4 C3 110.74(17) . .
C5 C4 H4A 109.5 . .
C3 C4 H4A 109.5 . .
C5 C4 H4B 109.5 . .
C3 C4 H4B 109.5 . .
H4A C4 H4B 108.1 . .
C6 C5 C4 123.82(19) . .
C6 C5 H5A 118.1 . .
C4 C5 H5A 118.1 . .
C5 C6 N2 127.86(18) . .
C5 C6 C1 118.57(17) . .
N2 C6 C1 113.46(16) . .
N1 C7 C8 113.42(16) . .
N1 C7 H7A 108.9 . .
C8 C7 H7A 108.9 . .
N1 C7 H7B 108.9 . .
C8 C7 H7B 108.9 . .
H7A C7 H7B 107.7 . .
C9 C8 C7 112.34(17) . .
C9 C8 H8A 109.1 . .
C7 C8 H8A 109.1 . .
C9 C8 H8B 109.1 . .
C7 C8 H8B 109.1 . .
H8A C8 H8B 107.9 . .
C8 C9 C10 112.70(19) . .
C8 C9 H9A 109.1 . .
C10 C9 H9A 109.1 . .
C8 C9 H9B 109.1 . .
C10 C9 H9B 109.1 . .
H9A C9 H9B 107.8 . .
C9 C10 H10A 109.5 . .
C9 C10 H10B 109.5 . .
H10A C10 H10B 109.5 . .
C9 C10 H10C 109.5 . .
H10A C10 H10C 109.5 . .
H10B C10 H10C 109.5 . .
C16 C11 C12 119.92(18) . .
C16 C11 N2 120.80(17) . .
C12 C11 N2 119.26(17) . .
C13 C12 C11 118.92(19) . .
C13 C12 C17 119.13(18) . .
C11 C12 C17 121.94(17) . .
C14 C13 C12 121.5(2) . .
C14 C13 H13A 119.3 . .
C12 C13 H13A 119.3 . .
C13 C14 C15 119.37(19) . .
C13 C14 H14A 120.3 . .
C15 C14 H14A 120.3 . .
C14 C15 C16 121.4(2) . .
C14 C15 H15A 119.3 . .
C16 C15 H15A 119.3 . .
C15 C16 C11 118.84(19) . .
C15 C16 C20 119.60(19) . .
C11 C16 C20 121.55(18) . .
C18 C17 C19 110.37(19) . .
C18 C17 C12 113.34(18) . .
C19 C17 C12 110.95(17) . .
C18 C17 H17A 107.3 . .
C19 C17 H17A 107.3 . .
C12 C17 H17A 107.3 . .
C17 C18 H18A 109.5 . .
C17 C18 H18B 109.5 . .
H18A C18 H18B 109.5 . .
C17 C18 H18C 109.5 . .
H18A C18 H18C 109.5 . .
H18B C18 H18C 109.5 . .
C17 C19 H19A 109.5 . .
C17 C19 H19B 109.5 . .
H19A C19 H19B 109.5 . .
C17 C19 H19C 109.5 . .
H19A C19 H19C 109.5 . .
H19B C19 H19C 109.5 . .
C16 C20 C22 112.66(18) . .
C16 C20 C21 110.14(19) . .
C22 C20 C21 110.13(19) . .
C16 C20 H20A 107.9 . .
C22 C20 H20A 107.9 . .
C21 C20 H20A 107.9 . .
C20 C21 H21A 109.5 . .
C20 C21 H21B 109.5 . .
H21A C21 H21B 109.5 . .
C20 C21 H21C 109.5 . .
H21A C21 H21C 109.5 . .
H21B C21 H21C 109.5 . .
C20 C22 H22A 109.5 . .
C20 C22 H22B 109.5 . .
H22A C22 H22B 109.5 . .
C20 C22 H22C 109.5 . .
H22A C22 H22C 109.5 . .
H22B C22 H22C 109.5 . .
Zr1 C23 H23D 109.5 . .
Zr1 C23 H23E 109.5 . .
H23D C23 H23E 109.5 . .
Zr1 C23 H23F 109.5 . .
H23D C23 H23F 109.5 . .
H23E C23 H23F 109.5 . .
Zr1 C23 H23A 109.5 . .
Zr1 C23 H23B 109.5 . .
H23A C23 H23B 109.5 . .
Zr1 C23 H23C 109.5 . .
H23A C23 H23C 109.5 . .
H23B C23 H23C 109.5 . .
Zr1 C24 H24D 109.5 . .
Zr1 C24 H24E 109.5 . .
H24D C24 H24E 109.5 . .
Zr1 C24 H24F 109.5 . .
H24D C24 H24F 109.5 . .
H24E C24 H24F 109.5 . .
Zr1 C24 H24A 109.5 . .
Zr1 C24 H24B 109.5 . .
H24A C24 H24B 109.5 . .
Zr1 C24 H24C 109.5 . .
H24A C24 H24C 109.5 . .
H24B C24 H24C 109.5 . .
N3 C25 N4 127.61(16) . .
N3 C25 N5 128.88(17) . .
N4 C25 N5 103.50(15) . .
C27 C26 N4 107.64(16) . .
C27 C26 H26A 126.2 . .
N4 C26 H26A 126.2 . .
C26 C27 N5 107.82(16) . .
C26 C27 H27A 126.1 . .
N5 C27 H27A 126.1 . .
C33 C28 C29 123.26(16) . .
C33 C28 N4 118.96(17) . .
C29 C28 N4 117.73(16) . .
C28 C29 C30 117.09(17) . .
C28 C29 C34 121.53(16) . .
C30 C29 C34 121.38(17) . .
C31 C30 C29 120.80(18) . .
C31 C30 H30A 119.6 . .
C29 C30 H30A 119.6 . .
C30 C31 C32 120.44(17) . .
C30 C31 H31A 119.8 . .
C32 C31 H31A 119.8 . .
C31 C32 C33 120.96(18) . .
C31 C32 H32A 119.5 . .
C33 C32 H32A 119.5 . .
C32 C33 C28 117.40(17) . .
C32 C33 C37 121.14(17) . .
C28 C33 C37 121.41(16) . .
C36 C34 C29 111.51(16) . .
C36 C34 C35 110.29(19) . .
C29 C34 C35 111.50(17) . .
C36 C34 H34A 107.8 . .
C29 C34 H34A 107.8 . .
C35 C34 H34A 107.8 . .
C34 C35 H35A 109.5 . .
C34 C35 H35B 109.5 . .
H35A C35 H35B 109.5 . .
C34 C35 H35C 109.5 . .
H35A C35 H35C 109.5 . .
H35B C35 H35C 109.5 . .
C34 C36 H36A 109.5 . .
C34 C36 H36B 109.5 . .
H36A C36 H36B 109.5 . .
C34 C36 H36C 109.5 . .
H36A C36 H36C 109.5 . .
H36B C36 H36C 109.5 . .
C39 C37 C38 112.1(3) . .
C39 C37 C33 110.82(18) . .
C38 C37 C33 112.84(18) . .
C39 C37 H37A 106.9 . .
C38 C37 H37A 106.9 . .
C33 C37 H37A 106.9 . .
C37 C38 H38A 109.5 . .
C37 C38 H38B 109.5 . .
H38A C38 H38B 109.5 . .
C37 C38 H38C 109.5 . .
H38A C38 H38C 109.5 . .
H38B C38 H38C 109.5 . .
C37 C39 H39A 109.5 . .
C37 C39 H39B 109.5 . .
H39A C39 H39B 109.5 . .
C37 C39 H39C 109.5 . .
H39A C39 H39C 109.5 . .
H39B C39 H39C 109.5 . .
C41 C40 C45 123.59(18) . .
C41 C40 N5 118.40(18) . .
C45 C40 N5 117.99(18) . .
C40 C41 C42 116.6(2) . .
C40 C41 C46 121.43(17) . .
C42 C41 C46 122.0(2) . .
C43 C42 C41 120.7(2) . .
C43 C42 H42A 119.6 . .
C41 C42 H42A 119.6 . .
C44 C43 C42 121.3(2) . .
C44 C43 H43A 119.3 . .
C42 C43 H43A 119.3 . .
C43 C44 C45 120.7(2) . .
C43 C44 H44A 119.7 . .
C45 C44 H44A 119.7 . .
C44 C45 C40 117.0(2) . .
C44 C45 C49 121.4(2) . .
C40 C45 C49 121.50(18) . .
C41 C46 C47 113.75(19) . .
C41 C46 C48 111.05(17) . .
C47 C46 C48 109.49(19) . .
C41 C46 H46A 107.4 . .
C47 C46 H46A 107.4 . .
C48 C46 H46A 107.4 . .
C46 C47 H47A 109.5 . .
C46 C47 H47B 109.5 . .
H47A C47 H47B 109.5 . .
C46 C47 H47C 109.5 . .
H47A C47 H47C 109.5 . .
H47B C47 H47C 109.5 . .
C46 C48 H48A 109.5 . .
C46 C48 H48B 109.5 . .
H48A C48 H48B 109.5 . .
C46 C48 H48C 109.5 . .
H48A C48 H48C 109.5 . .
H48B C48 H48C 109.5 . .
C45 C49 C51 113.98(18) . .
C45 C49 C50 110.84(18) . .
C51 C49 C50 110.31(19) . .
C45 C49 H49A 107.1 . .
C51 C49 H49A 107.1 . .
C50 C49 H49A 107.1 . .
C49 C50 H50A 109.5 . .
C49 C50 H50B 109.5 . .
H50A C50 H50B 109.5 . .
C49 C50 H50C 109.5 . .
H50A C50 H50C 109.5 . .
H50B C50 H50C 109.5 . .
C49 C51 H51A 109.5 . .
C49 C51 H51B 109.5 . .
H51A C51 H51B 109.5 . .
C49 C51 H51C 109.5 . .
H51A C51 H51C 109.5 . .
H51B C51 H51C 109.5 . .
C53 C52 C52 113.7(3) . 3_665
C53 C52 H52A 108.8 . .
C52 C52 H52A 108.8 3_665 .
C53 C52 H52B 108.8 . .
C52 C52 H52B 108.8 3_665 .
H52A C52 H52B 107.7 . .
C54 C53 C52 114.2(2) . .
C54 C53 H53A 108.7 . .
C52 C53 H53A 108.7 . .
C54 C53 H53B 108.7 . .
C52 C53 H53B 108.7 . .
H53A C53 H53B 107.6 . .
C53 C54 H54A 109.5 . .
C53 C54 H54B 109.5 . .
H54A C54 H54B 109.5 . .
C53 C54 H54C 109.5 . .
H54A C54 H54C 109.5 . .
H54B C54 H54C 109.5 . .

loop_
_geom_bond_atom_site_label_1
_geom_bond_atom_site_label_2
_geom_bond_distance
_geom_bond_site_symmetry_2
Zr1 N3 1.9761(15) .
Zr1 N2 2.2202(15) .
Zr1 C23 2.262(2) .
Zr1 C24 2.277(2) .
Zr1 N1 2.3494(15) .
N1 C1 1.285(2) .
N1 C7 1.473(2) .
N2 C6 1.395(2) .
N2 C11 1.441(2) .
N3 C25 1.290(2) .
N4 C25 1.388(2) .
N4 C26 1.396(2) .
N4 C28 1.430(2) .
N5 C25 1.393(2) .
N5 C27 1.396(2) .
N5 C40 1.437(2) .
C1 C6 1.479(3) .
C1 C2 1.512(3) .
C2 C3 1.521(3) .
C2 H2A 0.9900 .
C2 H2B 0.9900 .
C3 C4 1.516(3) .
C3 H3A 0.9900 .
C3 H3B 0.9900 .
C4 C5 1.506(3) .
C4 H4A 0.9900 .
C4 H4B 0.9900 .
C5 C6 1.358(3) .
C5 H5A 0.9500 .
C7 C8 1.532(3) .
C7 H7A 0.9900 .
C7 H7B 0.9900 .
C8 C9 1.520(3) .
C8 H8A 0.9900 .
C8 H8B 0.9900 .
C9 C10 1.522(3) .
C9 H9A 0.9900 .
C9 H9B 0.9900 .
C10 H10A 0.9800 .
C10 H10B 0.9800 .
C10 H10C 0.9800 .
C11 C16 1.404(3) .
C11 C12 1.412(3) .
C12 C13 1.392(3) .
C12 C17 1.525(3) .
C13 C14 1.378(3) .
C13 H13A 0.9500 .
C14 C15 1.380(3) .
C14 H14A 0.9500 .
C15 C16 1.398(3) .
C15 H15A 0.9500 .
C16 C20 1.521(3) .
C17 C18 1.519(3) .
C17 C19 1.523(3) .
C17 H17A 1.0000 .
C18 H18A 0.9800 .
C18 H18B 0.9800 .
C18 H18C 0.9800 .
C19 H19A 0.9800 .
C19 H19B 0.9800 .
C19 H19C 0.9800 .
C20 C22 1.533(3) .
C20 C21 1.534(3) .
C20 H20A 1.0000 .
C21 H21A 0.9800 .
C21 H21B 0.9800 .
C21 H21C 0.9800 .
C22 H22A 0.9800 .
C22 H22B 0.9800 .
C22 H22C 0.9800 .
C23 H23D 0.9800 .
C23 H23E 0.9800 .
C23 H23F 0.9800 .
C23 H23A 0.9800 .
C23 H23B 0.9800 .
C23 H23C 0.9800 .
C24 H24D 0.9800 .
C24 H24E 0.9800 .
C24 H24F 0.9800 .
C24 H24A 0.9800 .
C24 H24B 0.9800 .
C24 H24C 0.9800 .
C26 C27 1.334(3) .
C26 H26A 0.9500 .
C27 H27A 0.9500 .
C28 C33 1.394(3) .
C28 C29 1.400(3) .
C29 C30 1.402(3) .
C29 C34 1.523(3) .
C30 C31 1.383(3) .
C30 H30A 0.9500 .
C31 C32 1.387(3) .
C31 H31A 0.9500 .
C32 C33 1.393(3) .
C32 H32A 0.9500 .
C33 C37 1.519(3) .
C34 C36 1.523(3) .
C34 C35 1.526(3) .
C34 H34A 1.0000 .
C35 H35A 0.9800 .
C35 H35B 0.9800 .
C35 H35C 0.9800 .
C36 H36A 0.9800 .
C36 H36B 0.9800 .
C36 H36C 0.9800 .
C37 C39 1.482(4) .
C37 C38 1.495(3) .
C37 H37A 1.0000 .
C38 H38A 0.9800 .
C38 H38B 0.9800 .
C38 H38C 0.9800 .
C39 H39A 0.9800 .
C39 H39B 0.9800 .
C39 H39C 0.9800 .
C40 C41 1.400(3) .
C40 C45 1.404(3) .
C41 C42 1.403(3) .
C41 C46 1.520(3) .
C42 C43 1.380(3) .
C42 H42A 0.9500 .
C43 C44 1.377(3) .
C43 H43A 0.9500 .
C44 C45 1.393(3) .
C44 H44A 0.9500 .
C45 C49 1.523(3) .
C46 C47 1.527(3) .
C46 C48 1.542(3) .
C46 H46A 1.0000 .
C47 H47A 0.9800 .
C47 H47B 0.9800 .
C47 H47C 0.9800 .
C48 H48A 0.9800 .
C48 H48B 0.9800 .
C48 H48C 0.9800 .
C49 C51 1.527(3) .
C49 C50 1.535(3) .
C49 H49A 1.0000 .
C50 H50A 0.9800 .
C50 H50B 0.9800 .
C50 H50C 0.9800 .
C51 H51A 0.9800 .
C51 H51B 0.9800 .
C51 H51C 0.9800 .
C52 C53 1.517(4) .
C52 C52 1.526(4) 3_665
C52 H52A 0.9900 .
C52 H52B 0.9900 .
C53 C54 1.514(4) .
C53 H53A 0.9900 .
C53 H53B 0.9900 .
C54 H54A 0.9800 .
C54 H54B 0.9800 .
C54 H54C 0.9800 .
